data_4316832
loop_
_publ_author_name
'Jeffrey S. Ovens'
'Andrew R. Geisheimer'
'Alexei A. Bokov'
'Zuo-Guang Ye'
'Daniel B. Leznoff'

_publ_contact_author_address
; 
Leznoff, Daniel B.
Department of Chemistry
Simon Fraser University
Burnaby, British Columbia
Canada         V5A 1S6
;
_publ_contact_author_email dleznoff@sfu.ca
_publ_contact_author_fax +1-778-782-3765
_publ_contact_author_name 'Daniel B. Leznoff'
_publ_contact_author_phone +1-778-782-4887
_publ_section_title
;
 The Use of Polarizable [AuX2(CN)2]- (X = Br, I) Building Blocks Toward
 the Formation of Birefringent Coordination Polymers
;
_journal_name_full 'Inorganic Chemistry'
_journal_page_first 9609
_journal_page_last 9616
_journal_paper_doi 10.1021/ic101357y
_journal_volume 49
_journal_year 2010
_chemical_formula_moiety 'C40 H24 Au2 Br4 Fe1 N10'
_chemical_formula_sum 'C40 H24 Au2 Br4 Fe N10'
_chemical_formula_weight 1414.09
_chemical_name_systematic ?
_space_group_IT_number 14
_symmetry_cell_setting monoclinic
_symmetry_space_group_name_Hall '-P 2ybc'
_symmetry_space_group_name_H-M 'P 1 21/c 1'
_atom_sites_solution_hydrogens geom
_atom_sites_solution_primary direct
_cell_angle_alpha 90
_cell_angle_beta 92.4240(10)
_cell_angle_gamma 90
_cell_formula_units_Z 4
_cell_length_a 11.1759(8)
_cell_length_b 22.6794(15)
_cell_length_c 16.5069(11)
_cell_measurement_reflns_used 2717
_cell_measurement_temperature 296(2)
_cell_measurement_theta_max 19.52
_cell_measurement_theta_min 2.18
_cell_volume 4180.1(5)
_computing_cell_refinement 'Bruker SAINT'
_computing_data_collection 'Bruker APEX2'
_computing_data_reduction 'Bruker SAINT'
_computing_structure_solution
; 
SIR92 (Altomare et al, 1994)
CRYSTALS (Watkin, 1988) 
;
_diffrn_ambient_temperature 293
_diffrn_measured_fraction_theta_full 0.997
_diffrn_measured_fraction_theta_max 0.929
_diffrn_measurement_device_type 'Bruker APEX-II CCD'
_diffrn_measurement_method '\w scans'
_diffrn_radiation_monochromator graphite
_diffrn_radiation_type MoK\a
_diffrn_radiation_wavelength 0.71073
_diffrn_reflns_av_R_equivalents 0.061
_diffrn_reflns_limit_h_max 14
_diffrn_reflns_limit_h_min -14
_diffrn_reflns_limit_k_max 29
_diffrn_reflns_limit_k_min -30
_diffrn_reflns_limit_l_max 21
_diffrn_reflns_limit_l_min -22
_diffrn_reflns_number 48798
_diffrn_reflns_theta_full 26.540
_diffrn_reflns_theta_max 28.538
_diffrn_reflns_theta_min 1.527
_exptl_absorpt_coefficient_mu 11.211
_exptl_absorpt_correction_T_max 0.7457
_exptl_absorpt_correction_T_min 0.4484
_exptl_absorpt_correction_type multi-scan
_exptl_crystal_colour 'dark purple'
_exptl_crystal_density_diffrn 2.247
_exptl_crystal_description plate
_exptl_crystal_F_000 2632
_exptl_crystal_size_max 0.23
_exptl_crystal_size_mid 0.06
_exptl_crystal_size_min 0.05
_refine_diff_density_max 1.13
_refine_diff_density_min -1.00
_refine_ls_extinction_method None
_refine_ls_goodness_of_fit_ref 1.0839
_refine_ls_hydrogen_treatment none
_refine_ls_matrix_type full
_refine_ls_number_parameters 515
_refine_ls_number_reflns 5068
_refine_ls_number_restraints 0
_refine_ls_R_factor_all 0.0911
_refine_ls_R_factor_gt 0.0390
_refine_ls_shift/su_max 0.0019506
_refine_ls_structure_factor_coef F
_refine_ls_weighting_details
;
 Method= Modified Sheldrick 
 w=1/[\s^2^(F) + ( 0.02P)^2^ + 0.10P] 
 ,where P=(max(Fo,0) + 2Fc)/3
;
_refine_ls_weighting_scheme calc
_refine_ls_wR_factor_all 0.0819
_refine_ls_wR_factor_gt 0.0491
_refine_ls_wR_factor_ref 0.0477
_reflns_limit_h_max 14
_reflns_limit_h_min -14
_reflns_limit_k_max 30
_reflns_limit_k_min 0
_reflns_limit_l_max 22
_reflns_limit_l_min 0
_reflns_number_gt 5302
_reflns_number_total 9875
_reflns_threshold_expression I>2.0\s(I)
_oxford_diffrn_Wilson_B_factor 3.52
_oxford_diffrn_Wilson_scale 1403.76
_oxford_refine_ls_r_factor_ref 0.0367
_oxford_refine_ls_scale 0.03016(4)
_oxford_reflns_number_all 9875
_oxford_reflns_threshold_expression_ref I>2.5\s(I)
_cod_data_source_file ic101357y_si_001_4.cif
_cod_data_source_block FePhen
_cod_depositor_comments
;
The following automatic conversions were performed:

'_symmetry_cell_setting' value 'Monoclinic' changed to 'monoclinic'
according to the built-in table from CIF Core dictionary named
'cif_core.dic' version 2.4.1 from
2010-06-29.

'_exptl_absorpt_correction_type' value 'Multi-scan'
changed to 'multi-scan' according to the built-in table from CIF Core
dictionary named 'cif_core.dic' version 2.4.1 from 2010-06-29.

Automatic conversion script
Id: cif_fix_values 1646 2011-03-28 12:23:43Z adriana 
;
_cod_original_formula_sum 'C40 H24 Au2 Br4 Fe1 N10'
_cod_database_code 4316832

loop_
_symmetry_equiv_pos_as_xyz
x,y,z
-x,-y,-z
-x,y+1/2,-z+1/2
x,-y+1/2,z+1/2

loop_
_atom_site_label
_atom_site_type_symbol
_atom_site_fract_x
_atom_site_fract_y
_atom_site_fract_z
_atom_site_U_iso_or_equiv
_atom_site_occupancy
_atom_site_adp_type
_atom_site_refinement_flags_posn
_atom_site_refinement_flags_adp
_atom_site_refinement_flags_occupancy
_atom_site_disorder_assembly
_atom_site_disorder_group
_oxford_atom_site_special_shape
_atom_site_attached_hydrogens
Au1 Au 0.38714(3) 0.347372(19) 1.10243(2) 0.0445 1.0000 Uani . . . . . . .
Au2 Au 0.38100(4) 0.37162(2) 0.61422(3) 0.0533 1.0000 Uani . . . . . . .
Br1 Br 0.42833(14) 0.32399(8) 0.96387(8) 0.0944 1.0000 Uani . . . . . . .
Br2 Br 0.33703(10) 0.37496(6) 1.23839(7) 0.0594 1.0000 Uani . . . . . . .
Br3 Br 0.42320(14) 0.39968(9) 0.47775(9) 0.1025 1.0000 Uani . . . . . . .
Br4 Br 0.34333(15) 0.34363(8) 0.75201(9) 0.1035 1.0000 Uani . . . . . . .
Fe1 Fe 0.88409(11) 0.33157(5) 0.85956(7) 0.0292 1.0000 Uani . . . . . . .
N1 N 0.6132(9) 0.4278(5) 1.1111(7) 0.0826 1.0000 Uani . . . . . . .
N2 N 0.1593(10) 0.2679(6) 1.0879(8) 0.0960 1.0000 Uani . . . . . . .
N3 N 0.6001(13) 0.2883(7) 0.6210(10) 0.1305 1.0000 Uani . . . . . . .
N4 N 0.1685(13) 0.4573(5) 0.6128(10) 0.1236 1.0000 Uani . . . . . . .
N11 N 0.8757(6) 0.3323(3) 0.9788(4) 0.0328 1.0000 Uani . . . . . . .
N12 N 1.0074(6) 0.3924(3) 0.8818(4) 0.0306 1.0000 Uani . . . . . . .
N13 N 0.7577(6) 0.3916(3) 0.8475(4) 0.0329 1.0000 Uani . . . . . . .
N14 N 0.8939(6) 0.3436(3) 0.7418(4) 0.0363 1.0000 Uani . . . . . . .
N15 N 0.7674(6) 0.2666(3) 0.8432(4) 0.0345 1.0000 Uani . . . . . . .
N16 N 0.9995(6) 0.2660(3) 0.8691(4) 0.0317 1.0000 Uani . . . . . . .
C1 C 0.5318(10) 0.3976(5) 1.1095(7) 0.0524 1.0000 Uani . . . . . . .
C2 C 0.2412(11) 0.2945(5) 1.0945(7) 0.0615 1.0000 Uani . . . . . . .
C3 C 0.5197(12) 0.3144(7) 0.6161(8) 0.0785 1.0000 Uani . . . . . . .
C4 C 0.2452(12) 0.4278(6) 0.6142(9) 0.0781 1.0000 Uani . . . . . . .
C11 C 0.9510(7) 0.3708(4) 1.0159(5) 0.0315 1.0000 Uani . . . . . . .
C12 C 0.8087(8) 0.3000(4) 1.0278(5) 0.0359 1.0000 Uani . . . . . . .
C13 C 0.8152(8) 0.3068(5) 1.1113(5) 0.0425 1.0000 Uani . . . . . . .
C14 C 0.8882(8) 0.3462(4) 1.1478(5) 0.0351 1.0000 Uani . . . . . . .
C15 C 0.9662(9) 0.3798(4) 1.1001(5) 0.0412 1.0000 Uani . . . . . . .
C16 C 1.0520(9) 0.4214(4) 1.1299(6) 0.0472 1.0000 Uani . . . . . . .
C17 C 1.1215(9) 0.4521(5) 1.0803(6) 0.0495 1.0000 Uani . . . . . . .
C18 C 1.1107(8) 0.4445(4) 0.9928(5) 0.0367 1.0000 Uani . . . . . . .
C19 C 1.1819(8) 0.4736(5) 0.9389(6) 0.0477 1.0000 Uani . . . . . . .
C20 C 1.1640(9) 0.4635(5) 0.8573(6) 0.0521 1.0000 Uani . . . . . . .
C21 C 1.0775(8) 0.4221(4) 0.8313(6) 0.0443 1.0000 Uani . . . . . . .
C22 C 1.0272(7) 0.4039(4) 0.9628(5) 0.0295 1.0000 Uani . . . . . . .
C31 C 0.7406(8) 0.4108(4) 0.7698(5) 0.0348 1.0000 Uani . . . . . . .
C32 C 0.6819(8) 0.4127(4) 0.9013(6) 0.0370 1.0000 Uani . . . . . . .
C33 C 0.5904(8) 0.4533(4) 0.8803(6) 0.0465 1.0000 Uani . . . . . . .
C34 C 0.5760(9) 0.4728(5) 0.8031(6) 0.0491 1.0000 Uani . . . . . . .
C35 C 0.6514(8) 0.4526(4) 0.7451(6) 0.0433 1.0000 Uani . . . . . . .
C36 C 0.6468(10) 0.4704(5) 0.6617(6) 0.0614 1.0000 Uani . . . . . . .
C37 C 0.7186(12) 0.4465(6) 0.6067(7) 0.0782 1.0000 Uani . . . . . . .
C38 C 0.8087(10) 0.4033(5) 0.6312(5) 0.0515 1.0000 Uani . . . . . . .
C39 C 0.8851(11) 0.3750(6) 0.5807(7) 0.0712 1.0000 Uani . . . . . . .
C40 C 0.9642(11) 0.3339(5) 0.6079(6) 0.0616 1.0000 Uani . . . . . . .
C41 C 0.9640(8) 0.3173(4) 0.6869(6) 0.0411 1.0000 Uani . . . . . . .
C42 C 0.8169(8) 0.3847(4) 0.7126(5) 0.0345 1.0000 Uani . . . . . . .
C51 C 0.8214(8) 0.2120(4) 0.8506(5) 0.0331 1.0000 Uani . . . . . . .
C52 C 0.6499(8) 0.2690(4) 0.8253(6) 0.0418 1.0000 Uani . . . . . . .
C53 C 0.5794(9) 0.2176(5) 0.8168(6) 0.0519 1.0000 Uani . . . . . . .
C54 C 0.6318(9) 0.1636(5) 0.8244(6) 0.0523 1.0000 Uani . . . . . . .
C55 C 0.7545(9) 0.1585(4) 0.8418(6) 0.0417 1.0000 Uani . . . . . . .
C56 C 0.8182(9) 0.1053(5) 0.8519(5) 0.0465 1.0000 Uani . . . . . . .
C57 C 0.9414(10) 0.1045(5) 0.8672(5) 0.0507 1.0000 Uani . . . . . . .
C58 C 1.0065(9) 0.1578(4) 0.8751(5) 0.0370 1.0000 Uani . . . . . . .
C59 C 1.1305(9) 0.1606(5) 0.8896(6) 0.0474 1.0000 Uani . . . . . . .
C60 C 1.1840(9) 0.2145(5) 0.8944(6) 0.0524 1.0000 Uani . . . . . . .
C61 C 1.1200(8) 0.2664(5) 0.8833(5) 0.0424 1.0000 Uani . . . . . . .
C62 C 0.9481(8) 0.2116(4) 0.8648(5) 0.0338 1.0000 Uani . . . . . . .
H121 H 0.7555 0.2723 1.0048 0.032(5) 1.0000 Uiso R . . . . . .
H131 H 0.7693 0.2828 1.1434 0.034(5) 1.0000 Uiso R . . . . . .
H141 H 0.8889 0.3518 1.2036 0.029(5) 1.0000 Uiso R . . . . . .
H161 H 1.0601 0.4275 1.1856 0.041(5) 1.0000 Uiso R . . . . . .
H171 H 1.1777 0.4787 1.1019 0.040(5) 1.0000 Uiso R . . . . . .
H191 H 1.2393 0.5005 0.9580 0.046(5) 1.0000 Uiso R . . . . . .
H201 H 1.2107 0.4829 0.8201 0.046(5) 1.0000 Uiso R . . . . . .
H211 H 1.0659 0.4157 0.7756 0.037(5) 1.0000 Uiso R . . . . . .
H321 H 0.6895 0.3992 0.9548 0.033(5) 1.0000 Uiso R . . . . . .
H331 H 0.5411 0.4675 0.9202 0.042(5) 1.0000 Uiso R . . . . . .
H341 H 0.5159 0.4998 0.7892 0.043(5) 1.0000 Uiso R . . . . . .
H361 H 0.5903 0.4984 0.6445 0.057(5) 1.0000 Uiso R . . . . . .
H371 H 0.7138 0.4596 0.5526 0.075(5) 1.0000 Uiso R . . . . . .
H391 H 0.8810 0.3843 0.5260 0.073(5) 1.0000 Uiso R . . . . . .
H401 H 1.0184 0.3174 0.5732 0.055(5) 1.0000 Uiso R . . . . . .
H411 H 1.0141 0.2870 0.7049 0.035(5) 1.0000 Uiso R . . . . . .
H521 H 0.6138 0.3060 0.8177 0.035(5) 1.0000 Uiso R . . . . . .
H531 H 0.4969 0.2210 0.8058 0.046(5) 1.0000 Uiso R . . . . . .
H541 H 0.5857 0.1295 0.8186 0.046(5) 1.0000 Uiso R . . . . . .
H561 H 0.7760 0.0696 0.8476 0.042(5) 1.0000 Uiso R . . . . . .
H571 H 0.9822 0.0686 0.8738 0.043(5) 1.0000 Uiso R . . . . . .
H591 H 1.1754 0.1263 0.8965 0.041(5) 1.0000 Uiso R . . . . . .
H601 H 1.2669 0.2169 0.9065 0.043(5) 1.0000 Uiso R . . . . . .
H611 H 1.1603 0.3025 0.8845 0.037(5) 1.0000 Uiso R . . . . . .

loop_
_atom_site_aniso_label
_atom_site_aniso_U_11
_atom_site_aniso_U_22
_atom_site_aniso_U_33
_atom_site_aniso_U_23
_atom_site_aniso_U_13
_atom_site_aniso_U_12
Au1 0.0373(2) 0.0482(3) 0.0486(2) 0.00509(19) 0.00878(17) -0.00647(19)
Au2 0.0500(3) 0.0515(3) 0.0580(3) -0.0017(2) -0.0021(2) 0.0077(2)
Br1 0.0950(11) 0.1276(13) 0.0632(8) -0.0319(8) 0.0323(8) -0.0528(10)
Br2 0.0489(6) 0.0825(9) 0.0473(6) 0.0080(6) 0.0090(5) 0.0087(6)
Br3 0.0915(11) 0.1447(15) 0.0699(9) 0.0346(10) -0.0124(8) -0.0245(10)
Br4 0.0991(12) 0.1412(15) 0.0718(9) 0.0133(9) 0.0243(8) 0.0238(11)
Fe1 0.0288(6) 0.0301(7) 0.0288(7) -0.0024(5) 0.0020(5) -0.0029(5)
N1 0.054(6) 0.062(7) 0.134(10) -0.020(7) 0.029(7) -0.014(5)
N2 0.074(8) 0.097(10) 0.118(10) -0.012(8) 0.014(7) -0.045(7)
N3 0.101(11) 0.140(13) 0.152(14) 0.006(11) 0.025(10) 0.054(10)
N4 0.109(11) 0.058(9) 0.202(16) -0.007(9) -0.017(10) 0.024(8)
N11 0.031(4) 0.032(4) 0.036(4) 0.000(3) 0.005(3) -0.003(3)
N12 0.033(4) 0.029(4) 0.030(4) 0.005(3) 0.003(3) -0.006(3)
N13 0.041(4) 0.025(4) 0.033(4) -0.004(3) 0.007(3) -0.001(3)
N14 0.031(4) 0.043(5) 0.034(4) -0.003(4) 0.003(3) 0.001(4)
N15 0.040(4) 0.031(4) 0.034(4) -0.005(3) 0.006(3) -0.006(4)
N16 0.027(4) 0.040(5) 0.028(4) 0.005(3) -0.001(3) -0.001(4)
C1 0.054(7) 0.037(6) 0.067(7) -0.010(5) 0.012(6) -0.005(5)
C2 0.061(8) 0.065(8) 0.058(7) 0.000(6) 0.013(6) -0.013(7)
C3 0.064(9) 0.104(12) 0.068(8) 0.010(8) 0.006(7) 0.018(8)
C4 0.066(9) 0.050(8) 0.118(12) 0.004(8) -0.002(8) 0.007(7)
C11 0.031(5) 0.037(5) 0.025(5) -0.001(4) -0.010(4) -0.005(4)
C12 0.044(5) 0.034(5) 0.030(5) 0.004(4) 0.009(4) -0.008(4)
C13 0.034(5) 0.059(7) 0.035(5) 0.016(5) 0.008(4) -0.012(5)
C14 0.051(6) 0.044(6) 0.012(4) -0.001(4) 0.015(4) -0.006(5)
C15 0.054(6) 0.037(6) 0.031(5) -0.002(4) -0.007(4) 0.003(5)
C16 0.054(6) 0.054(7) 0.033(5) -0.017(5) -0.006(5) -0.006(5)
C17 0.040(6) 0.059(7) 0.048(6) -0.016(5) -0.010(5) -0.008(5)
C18 0.037(5) 0.032(5) 0.041(6) -0.003(4) 0.006(4) -0.004(4)
C19 0.026(5) 0.061(7) 0.056(7) -0.008(5) 0.003(5) -0.010(5)
C20 0.042(6) 0.053(7) 0.063(7) 0.003(5) 0.021(5) -0.014(5)
C21 0.041(6) 0.048(6) 0.044(6) 0.007(5) 0.013(5) -0.010(5)
C22 0.031(5) 0.026(5) 0.032(5) -0.004(4) 0.005(4) -0.005(4)
C31 0.038(5) 0.034(5) 0.032(5) -0.004(4) -0.002(4) -0.001(4)
C32 0.036(5) 0.036(6) 0.040(5) -0.005(4) 0.007(4) 0.000(4)
C33 0.034(6) 0.034(6) 0.072(8) -0.006(5) 0.010(5) 0.011(4)
C34 0.051(6) 0.043(6) 0.054(7) 0.001(5) 0.002(5) 0.008(5)
C35 0.038(5) 0.037(6) 0.055(6) -0.007(5) 0.003(5) 0.009(4)
C36 0.078(8) 0.059(7) 0.046(7) 0.006(6) -0.010(6) 0.032(6)
C37 0.113(11) 0.089(10) 0.033(6) 0.019(6) 0.009(7) 0.032(9)
C38 0.066(7) 0.072(8) 0.016(5) 0.003(5) -0.003(5) 0.010(6)
C39 0.086(9) 0.093(10) 0.034(6) -0.009(6) 0.004(6) 0.026(8)
C40 0.086(9) 0.062(8) 0.038(6) -0.006(5) 0.024(6) 0.014(7)
C41 0.043(6) 0.032(6) 0.048(6) -0.009(4) 0.004(5) 0.008(4)
C42 0.040(5) 0.039(6) 0.026(5) -0.009(4) 0.010(4) -0.002(4)
C51 0.044(5) 0.038(5) 0.017(4) 0.003(4) 0.005(4) 0.007(5)
C52 0.035(5) 0.037(6) 0.053(6) -0.001(5) -0.001(4) 0.000(5)
C53 0.041(6) 0.059(7) 0.055(7) -0.011(5) -0.005(5) -0.012(5)
C54 0.058(7) 0.040(7) 0.058(7) -0.011(5) -0.001(5) -0.016(5)
C55 0.051(6) 0.032(6) 0.042(6) -0.003(4) 0.008(5) -0.019(5)
C56 0.056(7) 0.044(6) 0.039(6) 0.003(5) -0.014(5) -0.005(5)
C57 0.075(8) 0.048(7) 0.031(5) -0.001(5) 0.012(5) 0.006(6)
C58 0.051(6) 0.037(6) 0.022(4) -0.003(4) 0.002(4) 0.014(5)
C59 0.047(6) 0.046(7) 0.049(6) 0.001(5) 0.004(5) 0.012(5)
C60 0.029(5) 0.072(8) 0.056(7) -0.005(6) -0.002(5) 0.018(6)
C61 0.037(5) 0.054(7) 0.036(5) 0.004(5) 0.007(4) -0.003(5)
C62 0.046(6) 0.034(5) 0.022(4) -0.001(4) 0.007(4) 0.004(5)

loop_
_atom_type_symbol
_atom_type_scat_dispersion_real
_atom_type_scat_dispersion_imag
_atom_type_scat_Cromer_Mann_a1
_atom_type_scat_Cromer_Mann_b1
_atom_type_scat_Cromer_Mann_a2
_atom_type_scat_Cromer_Mann_b2
_atom_type_scat_Cromer_Mann_a3
_atom_type_scat_Cromer_Mann_b3
_atom_type_scat_Cromer_Mann_a4
_atom_type_scat_Cromer_Mann_b4
_atom_type_scat_Cromer_Mann_c
_atom_type_scat_source
C 0.0033 0.0016 2.3100 20.8439 1.0200 10.2075 1.5886 0.5687 0.8650 51.6512 0.2156 'International Tables Vol C 4.2.6.8 and 6.1.1.4'
H 0.0000 0.0000 0.4930 10.5109 0.3229 26.1257 0.1402 3.1424 0.0408 57.7998 0.0030 'International Tables Vol C 4.2.6.8 and 6.1.1.4'
N 0.0061 0.0033 12.2126 0.0057 3.1322 9.8933 2.0125 28.9975 1.1663 0.5826 -11.5290 'International Tables Vol C 4.2.6.8 and 6.1.1.4'
Fe 0.3463 0.8444 11.7695 4.7611 7.3573 0.3072 3.5222 15.3535 2.3045 76.8805 1.0369 'International Tables Vol C 4.2.6.8 and 6.1.1.4'
Br -0.2901 2.4595 17.1789 2.1723 5.2358 16.5796 5.6377 0.2609 3.9851 41.4328 2.9557 'International Tables Vol C 4.2.6.8 and 6.1.1.4'
Au -2.0133 8.8022 16.8819 0.4611 18.5913 8.6216 25.5582 1.4826 5.8600 36.3956 12.0658 'International Tables Vol C 4.2.6.8 and 6.1.1.4'

loop_
_geom_angle_atom_site_label_1
_geom_angle_site_symmetry_1
_geom_angle_atom_site_label_2
_geom_angle_site_symmetry_2
_geom_angle_atom_site_label_3
_geom_angle_site_symmetry_3
_geom_angle
_geom_angle_publ_flag
Br1 . Au1 . Br2 . 176.60(6) yes
Br1 . Au1 . C1 . 89.7(3) yes
Br2 . Au1 . C1 . 91.0(3) yes
Br1 . Au1 . C2 . 89.6(3) yes
Br2 . Au1 . C2 . 89.8(3) yes
C1 . Au1 . C2 . 178.8(4) yes
Br3 . Au2 . Br4 . 178.72(6) yes
Br3 . Au2 . C3 . 90.2(4) yes
Br4 . Au2 . C3 . 88.9(4) yes
Br3 . Au2 . C4 . 90.6(4) yes
Br4 . Au2 . C4 . 90.3(4) yes
C3 . Au2 . C4 . 179.1(6) yes
Au1 . Br1 . Br4 . 146.96(8) yes
Au1 . Br2 . Br3 1_556 151.99(5) yes
Au2 . Br3 . Br2 1_554 145.63(6) yes
Au2 . Br4 . Br1 . 153.49(7) yes
N11 . Fe1 . N12 . 82.6(3) yes
N11 . Fe1 . N13 . 91.8(3) yes
N12 . Fe1 . N13 . 91.6(3) yes
N11 . Fe1 . N14 . 171.6(3) yes
N12 . Fe1 . N14 . 91.1(3) yes
N13 . Fe1 . N14 . 82.8(3) yes
N11 . Fe1 . N15 . 94.8(3) yes
N12 . Fe1 . N15 . 175.6(3) yes
N13 . Fe1 . N15 . 92.0(3) yes
N14 . Fe1 . N15 . 91.8(3) yes
N11 . Fe1 . N16 . 89.2(3) yes
N12 . Fe1 . N16 . 93.6(3) yes
N13 . Fe1 . N16 . 174.8(3) yes
N14 . Fe1 . N16 . 96.8(3) yes
N15 . Fe1 . N16 . 82.8(3) yes
Fe1 . N11 . C11 . 113.9(5) yes
Fe1 . N11 . C12 . 130.3(6) yes
C11 . N11 . C12 . 115.8(7) yes
Fe1 . N12 . C21 . 130.9(6) yes
Fe1 . N12 . C22 . 113.4(5) yes
C21 . N12 . C22 . 115.7(7) yes
Fe1 . N13 . C31 . 112.9(6) yes
Fe1 . N13 . C32 . 130.6(6) yes
C31 . N13 . C32 . 116.3(8) yes
Fe1 . N14 . C41 . 130.9(6) yes
Fe1 . N14 . C42 . 112.8(5) yes
C41 . N14 . C42 . 116.3(8) yes
Fe1 . N15 . C51 . 111.9(6) yes
Fe1 . N15 . C52 . 129.5(7) yes
C51 . N15 . C52 . 118.6(8) yes
Fe1 . N16 . C61 . 130.6(7) yes
Fe1 . N16 . C62 . 113.9(5) yes
C61 . N16 . C62 . 115.4(8) yes
Au1 . C1 . N1 . 177.4(11) yes
Au1 . C2 . N2 . 176.6(13) yes
Au2 . C3 . N3 . 172.7(17) yes
Au2 . C4 . N4 . 177.7(14) yes
N11 . C11 . C15 . 126.3(8) yes
N11 . C11 . C22 . 115.6(7) yes
C15 . C11 . C22 . 118.1(8) yes
N11 . C12 . C13 . 122.0(8) yes
N11 . C12 . H121 . 118.9 no
C13 . C12 . H121 . 119.1 no
C12 . C13 . C14 . 121.9(8) yes
C12 . C13 . H131 . 119.7 no
C14 . C13 . H131 . 118.4 no
C13 . C14 . C15 . 119.1(8) yes
C13 . C14 . H141 . 121.2 no
C15 . C14 . H141 . 119.7 no
C14 . C15 . C11 . 114.7(8) yes
C14 . C15 . C16 . 125.9(8) yes
C11 . C15 . C16 . 119.4(9) yes
C15 . C16 . C17 . 122.1(9) yes
C15 . C16 . H161 . 118.5 no
C17 . C16 . H161 . 119.4 no
C16 . C17 . C18 . 121.1(9) yes
C16 . C17 . H171 . 120.0 no
C18 . C17 . H171 . 118.9 no
C17 . C18 . C19 . 123.7(9) yes
C17 . C18 . C22 . 117.4(8) yes
C19 . C18 . C22 . 118.9(9) yes
C18 . C19 . C20 . 119.1(9) yes
C18 . C19 . H191 . 120.1 no
C20 . C19 . H191 . 120.7 no
C19 . C20 . C21 . 118.8(9) yes
C19 . C20 . H201 . 120.4 no
C21 . C20 . H201 . 120.7 no
C20 . C21 . N12 . 123.8(9) yes
C20 . C21 . H211 . 118.1 no
N12 . C21 . H211 . 118.0 no
C11 . C22 . C18 . 121.9(8) yes
C11 . C22 . N12 . 114.5(7) yes
C18 . C22 . N12 . 123.6(8) yes
N13 . C31 . C35 . 123.5(8) yes
N13 . C31 . C42 . 115.3(8) yes
C35 . C31 . C42 . 121.2(8) yes
N13 . C32 . C33 . 122.9(9) yes
N13 . C32 . H321 . 118.4 no
C33 . C32 . H321 . 118.8 no
C32 . C33 . C34 . 120.1(9) yes
C32 . C33 . H331 . 119.7 no
C34 . C33 . H331 . 120.2 no
C33 . C34 . C35 . 119.6(10) yes
C33 . C34 . H341 . 120.1 no
C35 . C34 . H341 . 120.3 no
C31 . C35 . C34 . 117.6(9) yes
C31 . C35 . C36 . 117.3(9) yes
C34 . C35 . C36 . 125.1(9) yes
C35 . C36 . C37 . 122.3(10) yes
C35 . C36 . H361 . 118.7 no
C37 . C36 . H361 . 118.9 no
C36 . C37 . C38 . 120.6(10) yes
C36 . C37 . H371 . 120.1 no
C38 . C37 . H371 . 119.2 no
C37 . C38 . C39 . 126.0(9) yes
C37 . C38 . C42 . 119.0(9) yes
C39 . C38 . C42 . 114.9(10) yes
C38 . C39 . C40 . 122.4(11) yes
C38 . C39 . H391 . 118.5 no
C40 . C39 . H391 . 119.1 no
C39 . C40 . C41 . 118.8(10) yes
C39 . C40 . H401 . 120.6 no
C41 . C40 . H401 . 120.5 no
N14 . C41 . C40 . 123.0(9) yes
N14 . C41 . H411 . 117.9 no
C40 . C41 . H411 . 119.2 no
C31 . C42 . C38 . 119.4(9) yes
C31 . C42 . N14 . 116.2(8) yes
C38 . C42 . N14 . 124.4(8) yes
N15 . C51 . C55 . 121.9(8) yes
N15 . C51 . C62 . 116.6(8) yes
C55 . C51 . C62 . 121.5(9) yes
N15 . C52 . C53 . 121.9(9) yes
N15 . C52 . H521 . 118.7 no
C53 . C52 . H521 . 119.5 no
C52 . C53 . C54 . 119.9(10) yes
C52 . C53 . H531 . 119.4 no
C54 . C53 . H531 . 120.7 no
C53 . C54 . C55 . 120.7(9) yes
C53 . C54 . H541 . 120.2 no
C55 . C54 . H541 . 119.1 no
C51 . C55 . C54 . 117.1(9) yes
C51 . C55 . C56 . 117.1(9) yes
C54 . C55 . C56 . 125.8(9) yes
C55 . C56 . C57 . 121.7(10) yes
C55 . C56 . H561 . 118.7 no
C57 . C56 . H561 . 119.6 no
C56 . C57 . C58 . 120.5(10) yes
C56 . C57 . H571 . 120.4 no
C58 . C57 . H571 . 119.1 no
C57 . C58 . C59 . 123.9(9) yes
C57 . C58 . C62 . 120.1(9) yes
C59 . C58 . C62 . 116.0(9) yes
C58 . C59 . C60 . 118.7(9) yes
C58 . C59 . H591 . 120.6 no
C60 . C59 . H591 . 120.7 no
C59 . C60 . C61 . 122.2(9) yes
C59 . C60 . H601 . 119.3 no
C61 . C60 . H601 . 118.5 no
C60 . C61 . N16 . 121.3(10) yes
C60 . C61 . H611 . 119.8 no
N16 . C61 . H611 . 118.9 no
C51 . C62 . C58 . 118.9(9) yes
C51 . C62 . N16 . 114.7(8) yes
C58 . C62 . N16 . 126.4(8) yes

loop_
_geom_bond_atom_site_label_1
_geom_bond_site_symmetry_1
_geom_bond_atom_site_label_2
_geom_bond_site_symmetry_2
_geom_bond_distance
_geom_bond_publ_flag
Au1 . Br1 . 2.4112(13) yes
Au1 . Br2 . 2.4184(12) yes
Au1 . C1 . 1.977(11) yes
Au1 . C2 . 2.024(12) yes
Au2 . Br3 . 2.4066(15) yes
Au2 . Br4 . 2.4155(16) yes
Au2 . C3 . 2.021(14) yes
Au2 . C4 . 1.981(13) yes
Br1 . Br4 . 3.612(2) yes
Br2 . Br3 1_556 4.0658(19) yes
Fe1 . N11 . 1.975(7) yes
Fe1 . N12 . 1.973(7) yes
Fe1 . N13 . 1.965(7) yes
Fe1 . N14 . 1.971(7) yes
Fe1 . N15 . 1.979(7) yes
Fe1 . N16 . 1.970(7) yes
N1 . C1 . 1.137(12) yes
N2 . C2 . 1.098(13) yes
N3 . C3 . 1.076(15) yes
N4 . C4 . 1.087(15) yes
N11 . C11 . 1.343(10) yes
N11 . C12 . 1.342(10) yes
N12 . C21 . 1.349(10) yes
N12 . C22 . 1.372(10) yes
N13 . C31 . 1.360(10) yes
N13 . C32 . 1.341(10) yes
N14 . C41 . 1.359(10) yes
N14 . C42 . 1.345(11) yes
N15 . C51 . 1.380(11) yes
N15 . C52 . 1.335(11) yes
N16 . C61 . 1.357(11) yes
N16 . C62 . 1.362(11) yes
C11 . C15 . 1.407(11) yes
C11 . C22 . 1.456(11) yes
C12 . C13 . 1.386(12) yes
C12 . H121 . 0.933 no
C13 . C14 . 1.336(12) yes
C13 . H131 . 0.929 no
C14 . C15 . 1.421(12) yes
C14 . H141 . 0.931 no
C15 . C16 . 1.418(13) yes
C16 . C17 . 1.346(13) yes
C16 . H161 . 0.929 no
C17 . C18 . 1.455(12) yes
C17 . H171 . 0.930 no
C18 . C19 . 1.387(12) yes
C18 . C22 . 1.386(11) yes
C19 . C20 . 1.372(13) yes
C19 . H191 . 0.931 no
C20 . C21 . 1.402(13) yes
C20 . H201 . 0.932 no
C21 . H211 . 0.934 no
C31 . C35 . 1.423(12) yes
C31 . C42 . 1.428(11) yes
C32 . C33 . 1.410(12) yes
C32 . H321 . 0.934 no
C33 . C34 . 1.353(13) yes
C33 . H331 . 0.934 no
C34 . C35 . 1.379(13) yes
C34 . H341 . 0.930 no
C35 . C36 . 1.434(13) yes
C36 . C37 . 1.349(14) yes
C36 . H361 . 0.931 no
C37 . C38 . 1.451(15) yes
C37 . H371 . 0.940 no
C38 . C39 . 1.377(14) yes
C38 . C42 . 1.406(12) yes
C39 . C40 . 1.348(15) yes
C39 . H391 . 0.927 no
C40 . C41 . 1.358(13) yes
C40 . H401 . 0.929 no
C41 . H411 . 0.928 no
C51 . C55 . 1.430(12) yes
C51 . C62 . 1.426(12) yes
C52 . C53 . 1.411(13) yes
C52 . H521 . 0.936 no
C53 . C54 . 1.360(14) yes
C53 . H531 . 0.935 no
C54 . C55 . 1.394(13) yes
C54 . H541 . 0.932 no
C55 . C56 . 1.406(13) yes
C56 . C57 . 1.389(14) yes
C56 . H561 . 0.939 no
C57 . C58 . 1.414(14) yes
C57 . H571 . 0.938 no
C58 . C59 . 1.398(13) yes
C58 . C62 . 1.392(12) yes
C59 . C60 . 1.361(14) yes
C59 . H591 . 0.930 no
C60 . C61 . 1.386(14) yes
C60 . H601 . 0.941 no
C61 . H611 . 0.934 no
